data_4024895
loop_
_publ_author_name
'Junro Yoshino'
'Naokazu Kano'
'Takayuki Kawashima'

_publ_contact_author_address
;
Department of Chemistry, Graduate School of Science,
The University of Tokyo,
7-3-1 Hongo, Bunkyo-ku, Tokyo, 113-0033, Japan
;
_publ_contact_author_email kano@chem.s.u-tokyo.ac.jp
_publ_contact_author_fax +81-5800-6899
_publ_contact_author_name 'Naokazu Kano'
_publ_contact_author_phone +81-5841-4341
_publ_section_title
;
Fluorescence Properties of Simple N-Substituted Aldimines with a B-N
Interaction and Their Fluorescence Quenching by a Cyanide Ion
;
_journal_name_full 'Journal of Organic Chemistry'
_journal_page_first 7496
_journal_page_last 7503
_journal_paper_doi 10.1021/jo901733b
_journal_volume 74
_journal_year 2009
_chemical_formula_moiety 'C33 H14 B F10 N, C H2 Cl2'
_chemical_formula_sum 'C34 H16 B Cl2 F10 N'
_chemical_formula_weight 710.19
_chemical_name_systematic
; 
 ? 
;
_space_group_IT_number 14
_symmetry_cell_setting monoclinic
_symmetry_space_group_name_Hall '-P 2yn'
_symmetry_space_group_name_H-M 'P 1 21/n 1'
_atom_sites_solution_hydrogens geom
_atom_sites_solution_primary direct
_atom_sites_solution_secondary difmap
_audit_creation_method SHELXL-97
_cell_angle_alpha 90.00
_cell_angle_beta 90.515(3)
_cell_angle_gamma 90.00
_cell_formula_units_Z 4
_cell_length_a 12.668(7)
_cell_length_b 14.219(8)
_cell_length_c 16.583(10)
_cell_measurement_reflns_used 6439
_cell_measurement_temperature 120(2)
_cell_measurement_theta_max 27.4835
_cell_measurement_theta_min 3.1195
_cell_volume 2987(3)
_computing_cell_refinement 'CrystalClear (Rigaku Corp., 2000)'
_computing_data_collection 'CrystalClear (Rigaku Corp., 2000)'
_computing_data_reduction 'CrystalClear (Rigaku Corp., 2000)'
_computing_structure_refinement 'SHELXL-97 (Sheldrick, 1997)'
_computing_structure_solution 'SHELXS-97 (Sheldrick, 1990)'
_diffrn_ambient_temperature 120(2)
_diffrn_detector_area_resol_mean 14.5666
_diffrn_measured_fraction_theta_full 0.998
_diffrn_measured_fraction_theta_max 0.998
_diffrn_measurement_details
;
scan:
    Number of images: 720
               Slice: -70.0000 - 110.0000
         Image width: 0.2500
            Exp time: 20.0000
       Rotation axis: Omega
               Omega: 0.0000
                 Chi: 45.0000
                 Phi: 0.0000
                 XTD: 44.9199
              2theta: 19.7735
scan:
    Number of images: 720
               Slice: -70.0000 - 110.0000
         Image width: 0.2500
            Exp time: 20.0000
       Rotation axis: Omega
               Omega: 0.0000
                 Chi: 45.0000
                 Phi: 90.0000
                 XTD: 44.9199
              2theta: 19.7735

;
_diffrn_measurement_device
;
Mercury CCD (2x2 bin mode)
;
_diffrn_measurement_device_details
;
AFC8: Eulerian 3-circle
;
_diffrn_measurement_method dtprofit.ref
_diffrn_orient_matrix_type d*Trek
_diffrn_orient_matrix_UB_11 0.0092
_diffrn_orient_matrix_UB_12 -0.0344
_diffrn_orient_matrix_UB_13 -0.0704
_diffrn_orient_matrix_UB_21 -0.0669
_diffrn_orient_matrix_UB_22 0.0148
_diffrn_orient_matrix_UB_23 -0.0160
_diffrn_orient_matrix_UB_31 0.0174
_diffrn_orient_matrix_UB_32 0.0525
_diffrn_orient_matrix_UB_33 -0.0240
_diffrn_radiation_detector CCD
_diffrn_radiation_monochromator graphite
_diffrn_radiation_source 'fine-focus sealed tube'
_diffrn_radiation_type MoK\a
_diffrn_radiation_wavelength 0.71070
_diffrn_reflns_av_R_equivalents 0.0436
_diffrn_reflns_av_sigmaI/netI 0.0882
_diffrn_reflns_limit_h_max 15
_diffrn_reflns_limit_h_min -15
_diffrn_reflns_limit_k_max 16
_diffrn_reflns_limit_k_min -16
_diffrn_reflns_limit_l_max 19
_diffrn_reflns_limit_l_min -16
_diffrn_reflns_number 18931
_diffrn_reflns_reduction_process 'Lp corrections applied'
_diffrn_reflns_theta_full 25.00
_diffrn_reflns_theta_max 25.00
_diffrn_reflns_theta_min 3.12
_exptl_absorpt_coefficient_mu 0.308
_exptl_absorpt_correction_T_max 0.9699
_exptl_absorpt_correction_T_min 0.9410
_exptl_absorpt_correction_type multi-scan
_exptl_absorpt_process_details 'Rigaku, Private communication'
_exptl_crystal_colour Yellow
_exptl_crystal_density_diffrn 1.579
_exptl_crystal_density_method 'not measured'
_exptl_crystal_description Block
_exptl_crystal_F_000 1424
_exptl_crystal_size_max 0.25
_exptl_crystal_size_mid 0.20
_exptl_crystal_size_min 0.10
_refine_diff_density_max 0.325
_refine_diff_density_min -0.434
_refine_diff_density_rms 0.059
_refine_ls_extinction_method none
_refine_ls_goodness_of_fit_ref 0.967
_refine_ls_hydrogen_treatment riding
_refine_ls_matrix_type full
_refine_ls_number_parameters 433
_refine_ls_number_reflns 5239
_refine_ls_number_restraints 0
_refine_ls_restrained_S_all 0.967
_refine_ls_R_factor_all 0.0904
_refine_ls_R_factor_gt 0.0460
_refine_ls_shift/su_max 0.000
_refine_ls_shift/su_mean 0.000
_refine_ls_structure_factor_coef Fsqd
_refine_ls_weighting_details 'calc w=1/[\s^2^(Fo^2^)+(0.0324P)^2^+0.0000P] where P=(Fo^2^+2Fc^2^)/3'
_refine_ls_weighting_scheme calc
_refine_ls_wR_factor_gt 0.0888
_refine_ls_wR_factor_ref 0.1076
_reflns_number_gt 2899
_reflns_number_total 5239
_reflns_threshold_expression >2sigma(I)
_cod_data_source_file jo901733b_si_005.cif
_cod_data_source_block 6
_cod_depositor_comments
;
The following automatic conversions were performed:
'_exptl_absorpt_correction_type' value 'Multi-scan' changed to
'multi-scan' according to
'/home/saulius/struct/CIF-dictionaries/cif_core.dic' dictionary named
'cif_core.dic' version 2.4.1 from 2010-06-29.

Automatic conversion script
Id: cif_fix_enum 1527 2010-12-29 10:47:43Z saulius 
;
_cod_original_sg_symbol_H-M 'P 21/n'
_cod_database_code 4024895

loop_
_symmetry_equiv_pos_as_xyz
'x, y, z'
'-x+1/2, y+1/2, -z+1/2'
'-x, -y, -z'
'x-1/2, -y-1/2, z-1/2'

loop_
_atom_site_label
_atom_site_type_symbol
_atom_site_fract_x
_atom_site_fract_y
_atom_site_fract_z
_atom_site_U_iso_or_equiv
_atom_site_adp_type
_atom_site_occupancy
_atom_site_symmetry_multiplicity
_atom_site_calc_flag
_atom_site_refinement_flags
_atom_site_disorder_assembly
_atom_site_disorder_group
B1 B 0.1231(3) 0.1493(2) 0.1417(2) 0.0238(8) Uani 1 1 d . . .
C1 C 0.0233(2) 0.21533(19) 0.12402(18) 0.0242(7) Uani 1 1 d . . .
C2 C -0.0360(2) 0.2342(2) 0.05536(18) 0.0305(8) Uani 1 1 d . . .
H1 H -0.0214 0.2026 0.0063 0.037 Uiso 1 1 calc R . .
C3 C -0.1173(2) 0.3000(2) 0.0590(2) 0.0334(8) Uani 1 1 d . . .
H2 H -0.1584 0.3121 0.0119 0.040 Uiso 1 1 calc R . .
C4 C -0.1396(2) 0.3481(2) 0.1293(2) 0.0374(9) Uani 1 1 d . . .
H3 H -0.1958 0.3924 0.1300 0.045 Uiso 1 1 calc R . .
C5 C -0.0807(2) 0.3323(2) 0.1985(2) 0.0342(8) Uani 1 1 d . . .
H4 H -0.0949 0.3652 0.2470 0.041 Uiso 1 1 calc R . .
C6 C 0.0005(2) 0.2662(2) 0.19437(18) 0.0278(7) Uani 1 1 d . . .
C7 C 0.0663(2) 0.23400(19) 0.25873(18) 0.0271(7) Uani 1 1 d . . .
H5 H 0.0615 0.2573 0.3123 0.032 Uiso 1 1 calc R . .
N1 N 0.13331(18) 0.17008(15) 0.23751(14) 0.0232(6) Uani 1 1 d . . .
C8 C 0.1926(2) 0.11586(18) 0.29445(17) 0.0219(7) Uani 1 1 d . . .
C9 C 0.1496(2) 0.09236(18) 0.36628(17) 0.0234(7) Uani 1 1 d . . .
H6 H 0.0804 0.1132 0.3787 0.028 Uiso 1 1 calc R . .
C10 C 0.2062(2) 0.03730(18) 0.42275(17) 0.0223(7) Uani 1 1 d . . .
C11 C 0.1646(2) 0.01484(18) 0.49769(17) 0.0222(7) Uani 1 1 d . . .
H7 H 0.0960 0.0365 0.5110 0.027 Uiso 1 1 calc R . .
C12 C 0.2211(2) -0.03857(18) 0.55362(17) 0.0231(7) Uani 1 1 d . . .
C13 C 0.1806(2) -0.06128(19) 0.63083(17) 0.0272(7) Uani 1 1 d . . .
H8 H 0.1119 -0.0406 0.6450 0.033 Uiso 1 1 calc R . .
C14 C 0.2384(2) -0.1121(2) 0.68463(19) 0.0329(8) Uani 1 1 d . . .
H9 H 0.2097 -0.1273 0.7357 0.039 Uiso 1 1 calc R . .
C15 C 0.3408(3) -0.1421(2) 0.66479(19) 0.0355(8) Uani 1 1 d . . .
H10 H 0.3811 -0.1768 0.7032 0.043 Uiso 1 1 calc R . .
C16 C 0.3827(2) -0.1225(2) 0.59216(18) 0.0307(8) Uani 1 1 d . . .
H11 H 0.4519 -0.1437 0.5801 0.037 Uiso 1 1 calc R . .
C17 C 0.3245(2) -0.07050(19) 0.53329(17) 0.0238(7) Uani 1 1 d . . .
C18 C 0.3658(2) -0.04875(19) 0.45815(17) 0.0251(7) Uani 1 1 d . . .
H12 H 0.4342 -0.0708 0.4447 0.030 Uiso 1 1 calc R . .
C19 C 0.3093(2) 0.00456(18) 0.40225(17) 0.0219(7) Uani 1 1 d . . .
C20 C 0.3500(2) 0.02889(18) 0.32488(17) 0.0246(7) Uani 1 1 d . . .
H13 H 0.4178 0.0066 0.3099 0.030 Uiso 1 1 calc R . .
C21 C 0.2945(2) 0.08265(19) 0.27275(17) 0.0259(7) Uani 1 1 d . . .
H14 H 0.3232 0.0983 0.2217 0.031 Uiso 1 1 calc R . .
C22 C 0.2232(2) 0.19045(19) 0.09302(17) 0.0234(7) Uani 1 1 d . . .
C23 C 0.2978(2) 0.2534(2) 0.12204(19) 0.0294(8) Uani 1 1 d . . .
C24 C 0.3815(2) 0.2861(2) 0.0777(2) 0.0353(8) Uani 1 1 d . . .
C25 C 0.3921(3) 0.2578(2) 0.0000(2) 0.0370(9) Uani 1 1 d . . .
C26 C 0.3182(3) 0.1996(2) -0.03311(19) 0.0352(8) Uani 1 1 d . . .
C27 C 0.2365(2) 0.16850(19) 0.01268(19) 0.0289(8) Uani 1 1 d . . .
F1 F 0.29162(13) 0.28610(11) 0.19864(10) 0.0360(5) Uani 1 1 d . . .
F2 F 0.45279(14) 0.34518(12) 0.11132(12) 0.0489(5) Uani 1 1 d . . .
F3 F 0.47513(14) 0.28775(13) -0.04380(12) 0.0554(6) Uani 1 1 d . . .
F4 F 0.32731(15) 0.17310(12) -0.11112(11) 0.0502(5) Uani 1 1 d . . .
F5 F 0.16565(14) 0.11000(11) -0.02369(10) 0.0379(5) Uani 1 1 d . . .
C28 C 0.1053(2) 0.03550(19) 0.13745(17) 0.0242(7) Uani 1 1 d . . .
C29 C 0.1817(2) -0.0304(2) 0.11844(18) 0.0260(7) Uani 1 1 d . . .
C30 C 0.1680(2) -0.1252(2) 0.12733(19) 0.0308(8) Uani 1 1 d . . .
C31 C 0.0749(3) -0.1594(2) 0.15705(19) 0.0327(8) Uani 1 1 d . . .
C32 C -0.0032(2) -0.0982(2) 0.17636(19) 0.0312(8) Uani 1 1 d . . .
C33 C 0.0133(2) -0.0033(2) 0.16602(18) 0.0279(7) Uani 1 1 d . . .
F6 F 0.27693(12) -0.00310(11) 0.09120(10) 0.0338(4) Uani 1 1 d . . .
F7 F 0.24671(14) -0.18516(11) 0.10892(11) 0.0415(5) Uani 1 1 d . . .
F8 F 0.06240(14) -0.25219(11) 0.16730(11) 0.0432(5) Uani 1 1 d . . .
F9 F -0.09481(14) -0.13002(11) 0.20658(12) 0.0466(5) Uani 1 1 d . . .
F10 F -0.06633(13) 0.05311(11) 0.18973(11) 0.0414(5) Uani 1 1 d . . .
C34 C 0.6371(3) 0.0517(3) 0.1022(3) 0.0674(12) Uani 1 1 d . . .
H15 H 0.6587 0.0277 0.0488 0.081 Uiso 1 1 calc R . .
H16 H 0.6849 0.0242 0.1434 0.081 Uiso 1 1 calc R . .
Cl1 Cl 0.64973(10) 0.17347(8) 0.10357(7) 0.0869(4) Uani 1 1 d . . .
Cl2 Cl 0.50923(8) 0.01643(8) 0.12108(7) 0.0736(4) Uani 1 1 d . . .

loop_
_atom_site_aniso_label
_atom_site_aniso_U_11
_atom_site_aniso_U_22
_atom_site_aniso_U_33
_atom_site_aniso_U_23
_atom_site_aniso_U_13
_atom_site_aniso_U_12
B1 0.028(2) 0.0239(19) 0.0191(19) -0.0008(15) -0.0023(16) -0.0005(16)
C1 0.0239(17) 0.0240(16) 0.0245(18) 0.0049(14) 0.0016(14) -0.0077(14)
C2 0.0308(19) 0.0305(18) 0.030(2) 0.0039(15) -0.0035(16) -0.0043(15)
C3 0.0307(19) 0.0361(19) 0.033(2) 0.0123(16) -0.0064(16) -0.0055(16)
C4 0.032(2) 0.0309(19) 0.049(2) 0.0126(17) 0.0027(18) 0.0072(15)
C5 0.038(2) 0.0300(18) 0.034(2) 0.0055(16) 0.0043(17) 0.0053(16)
C6 0.0289(18) 0.0276(18) 0.0269(19) 0.0057(15) 0.0030(15) 0.0042(15)
C7 0.0347(19) 0.0217(17) 0.0249(18) 0.0026(14) 0.0007(15) 0.0012(15)
N1 0.0247(14) 0.0223(14) 0.0225(15) 0.0002(11) 0.0017(11) 0.0031(11)
C8 0.0226(17) 0.0169(15) 0.0261(18) -0.0029(13) -0.0028(14) 0.0012(13)
C9 0.0254(17) 0.0193(16) 0.0254(18) -0.0025(13) 0.0020(14) 0.0031(13)
C10 0.0244(17) 0.0186(16) 0.0239(18) -0.0020(13) -0.0022(14) -0.0003(13)
C11 0.0193(16) 0.0231(16) 0.0243(18) -0.0026(13) -0.0005(14) 0.0005(13)
C12 0.0278(18) 0.0178(15) 0.0238(18) -0.0025(13) -0.0003(14) -0.0038(13)
C13 0.0283(18) 0.0252(17) 0.0283(19) 0.0005(14) 0.0049(15) -0.0016(14)
C14 0.041(2) 0.0317(19) 0.0263(19) 0.0003(15) 0.0037(16) 0.0048(16)
C15 0.045(2) 0.0347(19) 0.026(2) 0.0036(15) 0.0013(17) 0.0117(17)
C16 0.0323(19) 0.0314(18) 0.0284(19) -0.0020(15) 0.0030(15) 0.0109(15)
C17 0.0275(18) 0.0187(16) 0.0253(18) -0.0027(14) -0.0017(14) 0.0028(14)
C18 0.0265(18) 0.0274(17) 0.0215(17) -0.0032(14) 0.0012(14) 0.0046(14)
C19 0.0233(17) 0.0172(15) 0.0254(18) -0.0037(13) 0.0019(14) -0.0007(13)
C20 0.0246(17) 0.0243(17) 0.0249(18) -0.0026(14) 0.0007(14) 0.0012(13)
C21 0.0316(18) 0.0232(17) 0.0229(18) -0.0011(14) 0.0028(14) -0.0002(14)
C22 0.0259(17) 0.0203(16) 0.0240(18) -0.0006(13) 0.0003(14) 0.0057(13)
C23 0.0343(19) 0.0275(18) 0.0262(19) 0.0047(15) -0.0024(16) 0.0021(15)
C24 0.032(2) 0.0238(18) 0.050(2) 0.0122(17) 0.0014(18) -0.0045(16)
C25 0.033(2) 0.0304(19) 0.048(2) 0.0180(17) 0.0163(18) 0.0021(16)
C26 0.045(2) 0.0341(19) 0.026(2) 0.0068(16) 0.0113(17) 0.0093(17)
C27 0.0352(19) 0.0225(17) 0.0292(19) 0.0030(15) 0.0021(16) -0.0033(15)
F1 0.0414(11) 0.0332(10) 0.0332(11) 0.0009(8) -0.0039(9) -0.0105(8)
F2 0.0396(12) 0.0395(11) 0.0675(15) 0.0136(10) -0.0042(10) -0.0141(9)
F3 0.0438(13) 0.0556(13) 0.0673(15) 0.0257(11) 0.0256(11) 0.0001(10)
F4 0.0703(14) 0.0482(12) 0.0326(12) 0.0060(10) 0.0222(10) 0.0067(10)
F5 0.0515(12) 0.0376(11) 0.0246(11) -0.0037(8) 0.0015(9) -0.0062(9)
C28 0.0264(17) 0.0267(17) 0.0196(17) 0.0001(13) 0.0002(14) -0.0021(14)
C29 0.0260(18) 0.0261(18) 0.0260(18) -0.0011(14) 0.0009(15) -0.0011(15)
C30 0.034(2) 0.0257(18) 0.032(2) -0.0033(15) -0.0077(16) 0.0053(16)
C31 0.043(2) 0.0199(18) 0.035(2) 0.0023(15) -0.0120(17) -0.0070(16)
C32 0.034(2) 0.0292(19) 0.0303(19) 0.0035(15) -0.0012(16) -0.0096(16)
C33 0.0290(19) 0.0268(18) 0.0279(19) -0.0016(14) 0.0003(15) 0.0044(15)
F6 0.0297(10) 0.0298(10) 0.0420(12) -0.0014(8) 0.0063(9) 0.0013(8)
F7 0.0459(12) 0.0273(10) 0.0513(13) -0.0055(9) -0.0034(10) 0.0090(9)
F8 0.0509(12) 0.0210(10) 0.0576(13) 0.0049(9) -0.0150(10) -0.0078(8)
F9 0.0429(12) 0.0363(11) 0.0607(14) 0.0064(10) 0.0079(10) -0.0147(9)
F10 0.0381(12) 0.0329(10) 0.0534(13) 0.0006(9) 0.0171(10) 0.0001(9)
C34 0.046(3) 0.072(3) 0.086(3) -0.014(2) 0.021(2) -0.004(2)
Cl1 0.1034(10) 0.0719(8) 0.0854(10) 0.0188(7) -0.0038(8) -0.0235(7)
Cl2 0.0440(6) 0.0847(8) 0.0924(9) 0.0050(7) 0.0141(6) -0.0029(5)

loop_
_atom_type_symbol
_atom_type_description
_atom_type_scat_dispersion_real
_atom_type_scat_dispersion_imag
_atom_type_scat_source
C C 0.0033 0.0016 'International Tables Vol C Tables 4.2.6.8 and 6.1.1.4'
H H 0.0000 0.0000 'International Tables Vol C Tables 4.2.6.8 and 6.1.1.4'
B B 0.0013 0.0007 'International Tables Vol C Tables 4.2.6.8 and 6.1.1.4'
F F 0.0171 0.0103 'International Tables Vol C Tables 4.2.6.8 and 6.1.1.4'
N N 0.0061 0.0033 'International Tables Vol C Tables 4.2.6.8 and 6.1.1.4'
Cl Cl 0.1484 0.1585 'International Tables Vol C Tables 4.2.6.8 and 6.1.1.4'

loop_
_geom_angle_atom_site_label_1
_geom_angle_atom_site_label_2
_geom_angle_atom_site_label_3
_geom_angle
_geom_angle_site_symmetry_1
_geom_angle_site_symmetry_3
_geom_angle_publ_flag
C1 B1 C22 108.5(2) . . ?
C1 B1 N1 97.4(2) . . ?
C22 B1 N1 111.5(2) . . ?
C1 B1 C28 117.7(2) . . ?
C22 B1 C28 116.4(2) . . ?
N1 B1 C28 103.5(2) . . ?
C2 C1 C6 118.0(3) . . ?
C2 C1 B1 133.4(3) . . ?
C6 C1 B1 108.5(2) . . ?
C1 C2 C3 119.4(3) . . ?
C1 C2 H1 120.3 . . ?
C3 C2 H1 120.3 . . ?
C4 C3 C2 121.7(3) . . ?
C4 C3 H2 119.2 . . ?
C2 C3 H2 119.2 . . ?
C5 C4 C3 120.4(3) . . ?
C5 C4 H3 119.8 . . ?
C3 C4 H3 119.8 . . ?
C4 C5 C6 117.5(3) . . ?
C4 C5 H4 121.2 . . ?
C6 C5 H4 121.2 . . ?
C5 C6 C1 123.0(3) . . ?
C5 C6 C7 127.4(3) . . ?
C1 C6 C7 109.5(3) . . ?
N1 C7 C6 113.8(3) . . ?
N1 C7 H5 123.1 . . ?
C6 C7 H5 123.1 . . ?
C7 N1 C8 122.8(2) . . ?
C7 N1 B1 110.3(2) . . ?
C8 N1 B1 126.0(2) . . ?
C9 C8 C21 120.9(3) . . ?
C9 C8 N1 120.0(3) . . ?
C21 C8 N1 119.0(3) . . ?
C8 C9 C10 120.9(3) . . ?
C8 C9 H6 119.6 . . ?
C10 C9 H6 119.6 . . ?
C11 C10 C9 121.7(3) . . ?
C11 C10 C19 119.5(3) . . ?
C9 C10 C19 118.9(3) . . ?
C10 C11 C12 121.6(3) . . ?
C10 C11 H7 119.2 . . ?
C12 C11 H7 119.2 . . ?
C11 C12 C13 122.5(3) . . ?
C11 C12 C17 118.9(3) . . ?
C13 C12 C17 118.7(3) . . ?
C14 C13 C12 121.1(3) . . ?
C14 C13 H8 119.5 . . ?
C12 C13 H8 119.5 . . ?
C13 C14 C15 120.1(3) . . ?
C13 C14 H9 120.0 . . ?
C15 C14 H9 120.0 . . ?
C16 C15 C14 121.1(3) . . ?
C16 C15 H10 119.5 . . ?
C14 C15 H10 119.5 . . ?
C15 C16 C17 120.9(3) . . ?
C15 C16 H11 119.5 . . ?
C17 C16 H11 119.5 . . ?
C18 C17 C16 122.2(3) . . ?
C18 C17 C12 119.6(3) . . ?
C16 C17 C12 118.2(3) . . ?
C17 C18 C19 121.5(3) . . ?
C17 C18 H12 119.2 . . ?
C19 C18 H12 119.2 . . ?
C18 C19 C20 122.8(3) . . ?
C18 C19 C10 119.0(3) . . ?
C20 C19 C10 118.2(3) . . ?
C21 C20 C19 121.5(3) . . ?
C21 C20 H13 119.3 . . ?
C19 C20 H13 119.3 . . ?
C20 C21 C8 119.7(3) . . ?
C20 C21 H14 120.2 . . ?
C8 C21 H14 120.2 . . ?
C27 C22 C23 113.1(3) . . ?
C27 C22 B1 120.2(3) . . ?
C23 C22 B1 126.5(3) . . ?
F1 C23 C24 115.8(3) . . ?
F1 C23 C22 120.2(3) . . ?
C24 C23 C22 124.0(3) . . ?
F2 C24 C25 120.3(3) . . ?
F2 C24 C23 120.3(3) . . ?
C25 C24 C23 119.3(3) . . ?
F3 C25 C24 120.1(3) . . ?
F3 C25 C26 120.6(3) . . ?
C24 C25 C26 119.3(3) . . ?
F4 C26 C25 119.4(3) . . ?
F4 C26 C27 120.9(3) . . ?
C25 C26 C27 119.7(3) . . ?
F5 C27 C26 116.9(3) . . ?
F5 C27 C22 118.7(3) . . ?
C26 C27 C22 124.4(3) . . ?
C33 C28 C29 113.7(3) . . ?
C33 C28 B1 119.9(3) . . ?
C29 C28 B1 125.7(3) . . ?
F6 C29 C30 115.7(3) . . ?
F6 C29 C28 120.7(3) . . ?
C30 C29 C28 123.6(3) . . ?
F7 C30 C29 120.3(3) . . ?
F7 C30 C31 119.9(3) . . ?
C29 C30 C31 119.8(3) . . ?
F8 C31 C32 120.9(3) . . ?
F8 C31 C30 119.8(3) . . ?
C32 C31 C30 119.3(3) . . ?
F9 C32 C31 120.3(3) . . ?
F9 C32 C33 120.6(3) . . ?
C31 C32 C33 119.1(3) . . ?
F10 C33 C28 119.9(3) . . ?
F10 C33 C32 115.5(3) . . ?
C28 C33 C32 124.5(3) . . ?
Cl2 C34 Cl1 111.9(2) . . ?
Cl2 C34 H15 109.2 . . ?
Cl1 C34 H15 109.2 . . ?
Cl2 C34 H16 109.2 . . ?
Cl1 C34 H16 109.2 . . ?
H15 C34 H16 107.9 . . ?

loop_
_geom_bond_atom_site_label_1
_geom_bond_atom_site_label_2
_geom_bond_distance
_geom_bond_site_symmetry_2
_geom_bond_publ_flag
B1 C1 1.599(4) . ?
B1 C22 1.619(4) . ?
B1 N1 1.620(4) . ?
B1 C28 1.635(4) . ?
C1 C2 1.384(4) . ?
C1 C6 1.405(4) . ?
C2 C3 1.392(4) . ?
C2 H1 0.9500 . ?
C3 C4 1.384(4) . ?
C3 H2 0.9500 . ?
C4 C5 1.381(4) . ?
C4 H3 0.9500 . ?
C5 C6 1.395(4) . ?
C5 H4 0.9500 . ?
C6 C7 1.424(4) . ?
C7 N1 1.294(3) . ?
C7 H5 0.9500 . ?
N1 C8 1.428(3) . ?
C8 C9 1.357(4) . ?
C8 C21 1.423(4) . ?
C9 C10 1.412(4) . ?
C9 H6 0.9500 . ?
C10 C11 1.392(4) . ?
C10 C19 1.430(4) . ?
C11 C12 1.392(4) . ?
C11 H7 0.9500 . ?
C12 C13 1.421(4) . ?
C12 C17 1.430(4) . ?
C13 C14 1.357(4) . ?
C13 H8 0.9500 . ?
C14 C15 1.408(4) . ?
C14 H9 0.9500 . ?
C15 C16 1.350(4) . ?
C15 H10 0.9500 . ?
C16 C17 1.425(4) . ?
C16 H11 0.9500 . ?
C17 C18 1.391(4) . ?
C18 C19 1.391(4) . ?
C18 H12 0.9500 . ?
C19 C20 1.430(4) . ?
C20 C21 1.348(4) . ?
C20 H13 0.9500 . ?
C21 H14 0.9500 . ?
C22 C27 1.380(4) . ?
C22 C23 1.385(4) . ?
C23 F1 1.356(3) . ?
C23 C24 1.377(4) . ?
C24 F2 1.350(3) . ?
C24 C25 1.357(4) . ?
C25 F3 1.353(3) . ?
C25 C26 1.361(4) . ?
C26 F4 1.353(3) . ?
C26 C27 1.363(4) . ?
C27 F5 1.361(3) . ?
C28 C33 1.377(4) . ?
C28 C29 1.385(4) . ?
C29 F6 1.349(3) . ?
C29 C30 1.368(4) . ?
C30 F7 1.348(3) . ?
C30 C31 1.371(4) . ?
C31 F8 1.341(3) . ?
C31 C32 1.358(4) . ?
C32 F9 1.346(3) . ?
C32 C33 1.377(4) . ?
C33 F10 1.350(3) . ?
C34 Cl2 1.727(4) . ?
C34 Cl1 1.739(4) . ?
C34 H15 0.9900 . ?
C34 H16 0.9900 . ?

loop_
_geom_torsion_atom_site_label_1
_geom_torsion_atom_site_label_2
_geom_torsion_atom_site_label_3
_geom_torsion_atom_site_label_4
_geom_torsion
_geom_torsion_site_symmetry_1
_geom_torsion_site_symmetry_2
_geom_torsion_site_symmetry_3
_geom_torsion_site_symmetry_4
_geom_torsion_publ_flag
C22 B1 C1 C2 66.3(4) . . . . ?
N1 B1 C1 C2 -177.9(3) . . . . ?
C28 B1 C1 C2 -68.5(4) . . . . ?
C22 B1 C1 C6 -109.2(3) . . . . ?
N1 B1 C1 C6 6.6(3) . . . . ?
C28 B1 C1 C6 116.0(3) . . . . ?
C6 C1 C2 C3 -1.9(4) . . . . ?
B1 C1 C2 C3 -177.1(3) . . . . ?
C1 C2 C3 C4 0.9(4) . . . . ?
C2 C3 C4 C5 0.3(5) . . . . ?
C3 C4 C5 C6 -0.4(4) . . . . ?
C4 C5 C6 C1 -0.7(4) . . . . ?
C4 C5 C6 C7 -175.5(3) . . . . ?
C2 C1 C6 C5 1.9(4) . . . . ?
B1 C1 C6 C5 178.2(3) . . . . ?
C2 C1 C6 C7 177.5(2) . . . . ?
B1 C1 C6 C7 -6.2(3) . . . . ?
C5 C6 C7 N1 178.2(3) . . . . ?
C1 C6 C7 N1 2.8(4) . . . . ?
C6 C7 N1 C8 -167.9(2) . . . . ?
C6 C7 N1 B1 1.9(3) . . . . ?
C1 B1 N1 C7 -5.1(3) . . . . ?
C22 B1 N1 C7 108.2(3) . . . . ?
C28 B1 N1 C7 -125.9(2) . . . . ?
C1 B1 N1 C8 164.4(2) . . . . ?
C22 B1 N1 C8 -82.3(3) . . . . ?
C28 B1 N1 C8 43.5(3) . . . . ?
C7 N1 C8 C9 33.5(4) . . . . ?
B1 N1 C8 C9 -134.7(3) . . . . ?
C7 N1 C8 C21 -150.1(3) . . . . ?
B1 N1 C8 C21 41.7(4) . . . . ?
C21 C8 C9 C10 2.4(4) . . . . ?
N1 C8 C9 C10 178.8(2) . . . . ?
C8 C9 C10 C11 178.1(2) . . . . ?
C8 C9 C10 C19 -1.5(4) . . . . ?
C9 C10 C11 C12 -179.3(3) . . . . ?
C19 C10 C11 C12 0.3(4) . . . . ?
C10 C11 C12 C13 179.2(2) . . . . ?
C10 C11 C12 C17 0.3(4) . . . . ?
C11 C12 C13 C14 -178.8(3) . . . . ?
C17 C12 C13 C14 0.1(4) . . . . ?
C12 C13 C14 C15 0.8(4) . . . . ?
C13 C14 C15 C16 -1.0(5) . . . . ?
C14 C15 C16 C17 0.1(5) . . . . ?
C15 C16 C17 C18 179.6(3) . . . . ?
C15 C16 C17 C12 0.8(4) . . . . ?
C11 C12 C17 C18 -0.8(4) . . . . ?
C13 C12 C17 C18 -179.8(2) . . . . ?
C11 C12 C17 C16 178.0(3) . . . . ?
C13 C12 C17 C16 -0.9(4) . . . . ?
C16 C17 C18 C19 -178.0(3) . . . . ?
C12 C17 C18 C19 0.8(4) . . . . ?
C17 C18 C19 C20 179.3(2) . . . . ?
C17 C18 C19 C10 -0.2(4) . . . . ?
C11 C10 C19 C18 -0.3(4) . . . . ?
C9 C10 C19 C18 179.2(3) . . . . ?
C11 C10 C19 C20 -179.9(2) . . . . ?
C9 C10 C19 C20 -0.3(4) . . . . ?
C18 C19 C20 C21 -178.3(3) . . . . ?
C10 C19 C20 C21 1.3(4) . . . . ?
C19 C20 C21 C8 -0.4(4) . . . . ?
C9 C8 C21 C20 -1.5(4) . . . . ?
N1 C8 C21 C20 -177.9(2) . . . . ?
C1 B1 C22 C27 -82.9(3) . . . . ?
N1 B1 C22 C27 170.9(2) . . . . ?
C28 B1 C22 C27 52.6(4) . . . . ?
C1 B1 C22 C23 92.3(3) . . . . ?
N1 B1 C22 C23 -13.9(4) . . . . ?
C28 B1 C22 C23 -132.2(3) . . . . ?
C27 C22 C23 F1 176.2(2) . . . . ?
B1 C22 C23 F1 0.6(4) . . . . ?
C27 C22 C23 C24 -4.4(4) . . . . ?
B1 C22 C23 C24 -179.9(3) . . . . ?
F1 C23 C24 F2 1.6(4) . . . . ?
C22 C23 C24 F2 -177.9(3) . . . . ?
F1 C23 C24 C25 -179.0(3) . . . . ?
C22 C23 C24 C25 1.5(5) . . . . ?
F2 C24 C25 F3 0.8(4) . . . . ?
C23 C24 C25 F3 -178.6(2) . . . . ?
F2 C24 C25 C26 -178.8(3) . . . . ?
C23 C24 C25 C26 1.8(5) . . . . ?
F3 C25 C26 F4 -1.1(4) . . . . ?
C24 C25 C26 F4 178.4(3) . . . . ?
F3 C25 C26 C27 178.5(3) . . . . ?
C24 C25 C26 C27 -2.0(5) . . . . ?
F4 C26 C27 F5 0.1(4) . . . . ?
C25 C26 C27 F5 -179.5(3) . . . . ?
F4 C26 C27 C22 178.3(3) . . . . ?
C25 C26 C27 C22 -1.3(5) . . . . ?
C23 C22 C27 F5 -177.5(2) . . . . ?
B1 C22 C27 F5 -1.7(4) . . . . ?
C23 C22 C27 C26 4.2(4) . . . . ?
B1 C22 C27 C26 -179.9(3) . . . . ?
C1 B1 C28 C33 -38.3(4) . . . . ?
C22 B1 C28 C33 -169.6(3) . . . . ?
N1 B1 C28 C33 67.7(3) . . . . ?
C1 B1 C28 C29 152.3(3) . . . . ?
C22 B1 C28 C29 20.9(4) . . . . ?
N1 B1 C28 C29 -101.7(3) . . . . ?
C33 C28 C29 F6 -178.7(3) . . . . ?
B1 C28 C29 F6 -8.7(4) . . . . ?
C33 C28 C29 C30 -0.3(4) . . . . ?
B1 C28 C29 C30 169.8(3) . . . . ?
F6 C29 C30 F7 -0.3(4) . . . . ?
C28 C29 C30 F7 -178.8(3) . . . . ?
F6 C29 C30 C31 178.0(3) . . . . ?
C28 C29 C30 C31 -0.5(5) . . . . ?
F7 C30 C31 F8 -0.3(4) . . . . ?
C29 C30 C31 F8 -178.6(3) . . . . ?
F7 C30 C31 C32 179.1(3) . . . . ?
C29 C30 C31 C32 0.8(5) . . . . ?
F8 C31 C32 F9 0.3(5) . . . . ?
C30 C31 C32 F9 -179.2(3) . . . . ?
F8 C31 C32 C33 179.1(3) . . . . ?
C30 C31 C32 C33 -0.4(5) . . . . ?
C29 C28 C33 F10 177.5(2) . . . . ?
B1 C28 C33 F10 6.8(4) . . . . ?
C29 C28 C33 C32 0.8(4) . . . . ?
B1 C28 C33 C32 -169.9(3) . . . . ?
F9 C32 C33 F10 1.5(4) . . . . ?
C31 C32 C33 F10 -177.3(3) . . . . ?
F9 C32 C33 C28 178.4(3) . . . . ?
C31 C32 C33 C28 -0.5(5) . . . . ?
